data_7154567
loop_
_publ_author_name
'Le Gal, Y.'
'Ameline, D.'
'Bellec, N.'
'Vacher, A.'
'Roisnel, T.'
'Dorcet, V.'
'Jeannin, O.'
'Lorcy, D.'

_publ_section_title
;
 Efficient routes towards a series of 5,5'-bithiazolidinylidenes as
 \p-electron acceptors.
;
_journal_issue 31
_journal_name_full 'Organic &amp; biomolecular chemistry'
_journal_page_first 8479
_journal_page_last 8486
_journal_paper_doi 10.1039/c5ob01169h
_journal_volume 13
_journal_year 2015
_chemical_compound_source 'synthesis as described'
_chemical_formula_moiety 'C10 H10 N2 O2 S4'
_chemical_formula_sum 'C10 H10 N2 O2 S4'
_chemical_formula_weight 318.44
_chemical_name_systematic
;
 ?
;
_space_group_IT_number 61
_symmetry_cell_setting orthorhombic
_symmetry_Int_Tables_number 61
_symmetry_space_group_name_Hall '-P 2bc 2ac'
_symmetry_space_group_name_H-M 'P c a b'
_atom_sites_solution_hydrogens geom
_atom_sites_solution_primary direct
_atom_sites_solution_secondary difmap
_audit_conform_dict_location ftp://ftp.iucr.org/pub/cif_core.dic
_audit_conform_dict_name cif_core.dic
_audit_conform_dict_version 2.3
_audit_creation_date 2010-05-27T17:12:51-00:00
_audit_creation_method 'WinGX routine CIF_UPDATE'
_audit_update_record
;
2015-06-08 deposited with the CCDC.
2015-07-02 downloaded from the CCDC.
;
_cell_angle_alpha 90
_cell_angle_beta 90
_cell_angle_gamma 90
_cell_formula_units_Z 4
_cell_length_a 6.8237(5)
_cell_length_b 8.5474(7)
_cell_length_c 22.3448(15)
_cell_measurement_reflns_used 1338
_cell_measurement_temperature 150(2)
_cell_measurement_theta_max 27.32
_cell_measurement_theta_min 3.65
_cell_measurement_wavelength 0.71073
_cell_volume 1303.26(17)
_computing_cell_refinement 'Bruker SMART (Bruker, 2002)'
_computing_data_collection 'Bruker SAINT (Bruker, 2002)'
_computing_data_reduction 'Bruker SAINT (Bruker, 2002)'
_computing_molecular_graphics 'Ortep-3 for Windows (Farrugia, 1997)'
_computing_publication_material
;
           WinGX publication routines (Farrugia, 1999),
           CRYSCAL (T. Roisnel, local program)
;
_computing_structure_refinement 'SHELXL-97 (Sheldrick, 1997)'
_computing_structure_solution 'SIR97 (Altomare et al., 1999))'
_diffrn_ambient_temperature 150(2)
_diffrn_detector 'CCD plate'
_diffrn_measured_fraction_theta_full 0.992
_diffrn_measured_fraction_theta_max 0.992
_diffrn_measurement_device_type 'APEXII, Bruker-AXS'
_diffrn_measurement_method 'CCD rotation images, thin slices'
_diffrn_radiation_monochromator graphite
_diffrn_radiation_probe x-ray
_diffrn_radiation_type MoK\a
_diffrn_radiation_wavelength 0.71073
_diffrn_reflns_av_R_equivalents 0.0442
_diffrn_reflns_av_unetI/netI 0.0438
_diffrn_reflns_limit_h_max 8
_diffrn_reflns_limit_h_min -8
_diffrn_reflns_limit_k_max 7
_diffrn_reflns_limit_k_min -11
_diffrn_reflns_limit_l_max 27
_diffrn_reflns_limit_l_min -28
_diffrn_reflns_number 5672
_diffrn_reflns_theta_full 27.48
_diffrn_reflns_theta_max 27.48
_diffrn_reflns_theta_min 3.65
_exptl_absorpt_coefficient_mu 0.722
_exptl_absorpt_correction_T_max 0.979
_exptl_absorpt_correction_T_min 0.690
_exptl_absorpt_correction_type multi-scan
_exptl_absorpt_process_details
;
  [Sheldrick, G.M. (2002). SADABS Bruker AXS Inc., Madison, Wisconsin, USA]
;
_exptl_crystal_colour orange
_exptl_crystal_density_diffrn 1.623
_exptl_crystal_density_method 'not measured'
_exptl_crystal_description plate
_exptl_crystal_F_000 656
_exptl_crystal_size_max 0.27
_exptl_crystal_size_mid 0.14
_exptl_crystal_size_min 0.03
_refine_diff_density_max 0.298
_refine_diff_density_min -0.333
_refine_diff_density_rms 0.067
_refine_ls_extinction_method none
_refine_ls_goodness_of_fit_ref 1.037
_refine_ls_hydrogen_treatment constr
_refine_ls_matrix_type full
_refine_ls_number_parameters 83
_refine_ls_number_reflns 1482
_refine_ls_number_restraints 0
_refine_ls_restrained_S_all 1.037
_refine_ls_R_factor_all 0.0556
_refine_ls_R_factor_gt 0.0328
_refine_ls_shift/su_max 0.011
_refine_ls_shift/su_mean 0.001
_refine_ls_structure_factor_coef Fsqd
_refine_ls_weighting_details 'calc w=1/[\s^2^(Fo^2^)+(0.0364P)^2^+0.0648P] where P=(Fo^2^+2Fc^2^)/3'
_refine_ls_weighting_scheme calc
_refine_ls_wR_factor_gt 0.0721
_refine_ls_wR_factor_ref 0.0798
_reflns_number_gt 1075
_reflns_number_total 1482
_reflns_threshold_expression >2sigma(I)
_cod_data_source_file c5ob01169h2.cif
_cod_data_source_block compound1d
_cod_depositor_comments 'Adding full bibliography for 7154565--7154571.cif.'
_cod_database_code 7154567

loop_
_symmetry_equiv_pos_as_xyz
'x, y, z'
'-x, -y+1/2, z+1/2'
'x+1/2, -y, -z+1/2'
'-x+1/2, y+1/2, -z'
'-x, -y, -z'
'x, y-1/2, -z-1/2'
'-x-1/2, y, z-1/2'
'x-1/2, -y-1/2, z'

loop_
_atom_site_label
_atom_site_type_symbol
_atom_site_fract_x
_atom_site_fract_y
_atom_site_fract_z
_atom_site_U_iso_or_equiv
_atom_site_adp_type
_atom_site_occupancy
_atom_site_symmetry_multiplicity
_atom_site_calc_flag
_atom_site_refinement_flags
S1 S 0.78288(7) 0.37415(6) 0.49700(2) 0.02005(16) Uani 1 1 d .
S2 S 0.39640(9) 0.63009(7) 0.38388(3) 0.02842(18) Uani 1 1 d .
C1 C 0.8625(3) 0.3867(3) 0.42144(10) 0.0208(5) Uani 1 1 d .
O2 O 1.0094(2) 0.32623(18) 0.40213(7) 0.0291(4) Uani 1 1 d .
N3 N 0.7344(2) 0.4758(2) 0.38748(7) 0.0175(4) Uani 1 1 d .
C4 C 0.7736(3) 0.4994(3) 0.32362(9) 0.0238(5) Uani 1 1 d .
H4A H 0.917 0.4992 0.3168 0.029 Uiso 1 1 calc R
H4B H 0.7223 0.6028 0.3113 0.029 Uiso 1 1 calc R
C5 C 0.6800(3) 0.3735(3) 0.28546(10) 0.0313(6) Uani 1 1 d .
H5A H 0.7229 0.2704 0.2995 0.047 Uiso 1 1 calc R
H5B H 0.7196 0.3876 0.2436 0.047 Uiso 1 1 calc R
H5C H 0.5371 0.381 0.2886 0.047 Uiso 1 1 calc R
C6 C 0.5701(3) 0.5284(2) 0.41649(9) 0.0174(5) Uani 1 1 d .
C7 C 0.5722(3) 0.4817(2) 0.47993(9) 0.0162(4) Uani 1 1 d .

loop_
_atom_site_aniso_label
_atom_site_aniso_U_11
_atom_site_aniso_U_22
_atom_site_aniso_U_33
_atom_site_aniso_U_23
_atom_site_aniso_U_13
_atom_site_aniso_U_12
S1 0.0188(2) 0.0256(3) 0.0158(3) -0.0004(2) -0.0010(2) 0.0058(2)
S2 0.0327(3) 0.0353(4) 0.0172(3) 0.0049(3) -0.0012(2) 0.0139(3)
C1 0.0191(9) 0.0242(12) 0.0191(12) -0.0025(10) -0.0004(8) -0.0036(9)
O2 0.0236(7) 0.0377(10) 0.0259(9) -0.0040(8) 0.0034(7) 0.0093(7)
N3 0.0196(8) 0.0194(9) 0.0135(9) 0.0013(8) 0.0024(7) 0.0011(7)
C4 0.0295(11) 0.0274(13) 0.0146(12) 0.0033(11) 0.0071(9) 0.0007(10)
C5 0.0391(12) 0.0386(15) 0.0163(12) -0.0014(11) 0.0030(10) -0.0012(12)
C6 0.0216(9) 0.0137(10) 0.0169(11) 0.0004(9) 0.0006(9) -0.0017(8)
C7 0.0170(9) 0.0142(11) 0.0173(11) -0.0003(9) -0.0043(8) -0.0018(8)

loop_
_atom_type_symbol
_atom_type_description
_atom_type_scat_dispersion_real
_atom_type_scat_dispersion_imag
_atom_type_scat_source
C C 0.0033 0.0016 'International Tables Vol C Tables 4.2.6.8 and 6.1.1.4'
H H 0 0 'International Tables Vol C Tables 4.2.6.8 and 6.1.1.4'
N N 0.0061 0.0033 'International Tables Vol C Tables 4.2.6.8 and 6.1.1.4'
O O 0.0106 0.006 'International Tables Vol C Tables 4.2.6.8 and 6.1.1.4'
S S 0.1246 0.1234 'International Tables Vol C Tables 4.2.6.8 and 6.1.1.4'
Au Au -2.0133 8.8022 'International Tables Vol C Tables 4.2.6.8 and 6.1.1.4'

loop_
_geom_angle_atom_site_label_1
_geom_angle_atom_site_label_2
_geom_angle_atom_site_label_3
_geom_angle
_geom_angle_site_symmetry_1
C7 S1 C1 90.71(10) .
O2 C1 N3 124.3(2) .
O2 C1 S1 124.57(17) .
N3 C1 S1 111.15(15) .
C6 N3 C1 115.92(17) .
C6 N3 C4 124.36(17) .
C1 N3 C4 119.59(17) .
N3 C4 C5 111.93(18) .
N3 C4 H4A 109.2 .
C5 C4 H4A 109.2 .
N3 C4 H4B 109.2 .
C5 C4 H4B 109.2 .
H4A C4 H4B 107.9 .
C4 C5 H5A 109.5 .
C4 C5 H5B 109.5 .
H5A C5 H5B 109.5 .
C4 C5 H5C 109.5 .
H5A C5 H5C 109.5 .
H5B C5 H5C 109.5 .
N3 C6 C7 111.01(17) .
N3 C6 S2 123.69(16) .
C7 C6 S2 125.30(15) .
C7 C7 C6 124.2(2) 5_666
C7 C7 S1 124.7(2) 5_666
C6 C7 S1 111.11(14) .

loop_
_geom_bond_atom_site_label_1
_geom_bond_atom_site_label_2
_geom_bond_distance
_geom_bond_site_symmetry_2
S1 C7 1.749(2) .
S1 C1 1.777(2) .
S2 C6 1.641(2) .
C1 O2 1.207(2) .
C1 N3 1.385(3) .
N3 C6 1.371(2) .
N3 C4 1.466(3) .
C4 C5 1.514(3) .
C4 H4A 0.99 .
C4 H4B 0.99 .
C5 H5A 0.98 .
C5 H5B 0.98 .
C5 H5C 0.98 .
C6 C7 1.473(3) .
C7 C7 1.368(4) 5_666

loop_
_geom_torsion_atom_site_label_1
_geom_torsion_atom_site_label_2
_geom_torsion_atom_site_label_3
_geom_torsion_atom_site_label_4
_geom_torsion
_geom_torsion_site_symmetry_4
C7 S1 C1 O2 -177.6(2) .
C7 S1 C1 N3 2.71(15) .
O2 C1 N3 C6 176.8(2) .
S1 C1 N3 C6 -3.5(2) .
O2 C1 N3 C4 0.7(3) .
S1 C1 N3 C4 -179.59(15) .
C6 N3 C4 C5 -85.8(2) .
C1 N3 C4 C5 90.0(2) .
C1 N3 C6 C7 2.4(2) .
C4 N3 C6 C7 178.31(18) .
C1 N3 C6 S2 -177.70(15) .
C4 N3 C6 S2 -1.8(3) .
N3 C6 C7 C7 179.7(2) 5_666
S2 C6 C7 C7 -0.2(4) 5_666
N3 C6 C7 S1 -0.2(2) .
S2 C6 C7 S1 179.89(12) .
C1 S1 C7 C7 178.7(3) 5_666
C1 S1 C7 C6 -1.40(15) .
